data_4074425
loop_
_publ_author_name
'Scriban, Corina'
'Glueck, David S.'
'Zakharov, Lev N.'
'Kassel, W. Scott'
'DiPasquale, Antonio G.'
'Golen, James A.'
'Rheingold, Arnold L.'

_publ_section_title
;
 P&#x2212;C and C&#x2212;C Bond Formation by Michael Addition in
 Platinum-Catalyzed Hydrophosphination and in the Stoichiometric Reactions
 of Platinum Phosphido Complexes with Activated Alkenes
;
_journal_issue 24
_journal_name_full Organometallics
_journal_page_first 5757
_journal_paper_doi 10.1021/om060631n
_journal_volume 25
_journal_year 2006
_chemical_formula_sum 'C34 H39 Cl3 O2 P2 Pt'
_chemical_formula_weight 843.03
_chemical_name_systematic
; 
 ? 
;
_space_group_IT_number 33
_symmetry_cell_setting orthorhombic
_symmetry_space_group_name_Hall 'P 2c -2n'
_symmetry_space_group_name_H-M 'P n a 21'
_atom_sites_solution_hydrogens geom
_atom_sites_solution_primary direct
_atom_sites_solution_secondary difmap
_audit_creation_method SHELXL-97
_cell_angle_alpha 90.00
_cell_angle_beta 90.00
_cell_angle_gamma 90.00
_cell_formula_units_Z 4
_cell_length_a 17.3082(10)
_cell_length_b 10.2818(6)
_cell_length_c 19.0494(11)
_cell_measurement_reflns_used 7027
_cell_measurement_temperature 213(2)
_cell_measurement_theta_max 28.10
_cell_measurement_theta_min 2.30
_cell_volume 3390.0(3)
_computing_cell_refinement 'Bruker SMART'
_computing_data_collection 'Bruker SMART'
_computing_data_reduction 'Bruker SAINT'
_computing_molecular_graphics 'Bruker SHELXTL'
_computing_publication_material 'Bruker SHELXTL'
_computing_structure_refinement 'SHELXL-97 (Sheldrick, 1997)'
_computing_structure_solution 'SHELXS-97 (Sheldrick, 1990)'
_diffrn_ambient_temperature 213(2)
_diffrn_measured_fraction_theta_full 0.972
_diffrn_measured_fraction_theta_max 0.972
_diffrn_measurement_device_type 'CCD area detector'
_diffrn_measurement_method 'phi and omega scans'
_diffrn_radiation_monochromator graphite
_diffrn_radiation_source 'fine-focus sealed tube'
_diffrn_radiation_type MoK\a
_diffrn_radiation_wavelength 0.71073
_diffrn_reflns_av_R_equivalents 0.0364
_diffrn_reflns_av_sigmaI/netI 0.0488
_diffrn_reflns_limit_h_max 22
_diffrn_reflns_limit_h_min -22
_diffrn_reflns_limit_k_max 13
_diffrn_reflns_limit_k_min -13
_diffrn_reflns_limit_l_max 23
_diffrn_reflns_limit_l_min -25
_diffrn_reflns_number 24635
_diffrn_reflns_theta_full 28.25
_diffrn_reflns_theta_max 28.25
_diffrn_reflns_theta_min 2.14
_exptl_absorpt_coefficient_mu 4.500
_exptl_absorpt_correction_T_max 1.000
_exptl_absorpt_correction_T_min 0.690
_exptl_absorpt_correction_type multi-scan
_exptl_absorpt_process_details SADABS
_exptl_crystal_colour colorless
_exptl_crystal_density_diffrn 1.652
_exptl_crystal_density_method 'not measured'
_exptl_crystal_description block
_exptl_crystal_F_000 1672
_exptl_crystal_size_max 0.15
_exptl_crystal_size_mid 0.08
_exptl_crystal_size_min 0.06
_refine_diff_density_max 2.025
_refine_diff_density_min -0.885
_refine_diff_density_rms 0.143
_refine_ls_abs_structure_details 'Flack H D (1983), Acta Cryst. A39, 876-881'
_refine_ls_abs_structure_Flack 0.047(9)
_refine_ls_extinction_method none
_refine_ls_goodness_of_fit_ref 1.007
_refine_ls_hydrogen_treatment constr
_refine_ls_matrix_type full
_refine_ls_number_parameters 379
_refine_ls_number_reflns 7635
_refine_ls_number_restraints 3
_refine_ls_restrained_S_all 1.011
_refine_ls_R_factor_all 0.0494
_refine_ls_R_factor_gt 0.0422
_refine_ls_shift/su_max 0.001
_refine_ls_shift/su_mean 0.000
_refine_ls_structure_factor_coef Fsqd
_refine_ls_weighting_details 'calc w=1/[\s^2^(Fo^2^)+(0.0633P)^2^+3.2401P] where P=(Fo^2^+2Fc^2^)/3'
_refine_ls_weighting_scheme calc
_refine_ls_wR_factor_gt 0.1037
_refine_ls_wR_factor_ref 0.1075
_reflns_number_gt 6691
_reflns_number_total 7635
_reflns_threshold_expression >2sigma(I)
_cod_data_source_file om060631nsi20060713_113422.cif
_cod_data_source_block glu167a
_cod_depositor_comments
;
The following automatic conversions were performed:

'_symmetry_cell_setting' value 'Orthorhombic' changed to
'orthorhombic' according to
/home/saulius/struct/CIF-dictionaries/cif_core.dic dictionary named
'cif_core.dic' version 2.4.1 from
2010-06-29.

'_exptl_absorpt_correction_type' value 'Multi-scan'
changed to 'multi-scan' according to
/home/saulius/struct/CIF-dictionaries/cif_core.dic dictionary named
'cif_core.dic' version 2.4.1 from 2010-06-29.

Automatic conversion script
Id: cif_fix_values 1715 2011-07-08 13:25:40Z adriana 
;
_cod_original_sg_symbol_H-M Pna2(1)
_cod_database_code 4074425

loop_
_symmetry_equiv_pos_as_xyz
'x, y, z'
'-x, -y, z+1/2'
'x+1/2, -y+1/2, z'
'-x+1/2, y+1/2, z+1/2'

loop_
_atom_site_label
_atom_site_type_symbol
_atom_site_fract_x
_atom_site_fract_y
_atom_site_fract_z
_atom_site_U_iso_or_equiv
_atom_site_adp_type
_atom_site_occupancy
_atom_site_symmetry_multiplicity
_atom_site_calc_flag
_atom_site_refinement_flags
Pt1 Pt 0.648739(12) 0.118663(18) 0.53695(3) 0.03110(8) Uani 1 1 d .
Cl1 Cl 0.68138(16) 0.0225(2) 0.42836(11) 0.0591(6) Uani 1 1 d .
P1 P 0.60920(10) 0.20804(17) 0.63619(10) 0.0317(4) Uani 1 1 d .
P2 P 0.67467(11) 0.32624(17) 0.50079(9) 0.0327(4) Uani 1 1 d .
O1 O 0.7653(3) -0.0980(5) 0.5898(3) 0.0428(12) Uani 1 1 d .
O2 O 0.7015(3) -0.2506(4) 0.5258(4) 0.0500(15) Uani 1 1 d .
C1 C 0.6306(4) -0.0718(7) 0.5772(5) 0.0404(17) Uani 1 1 d .
H1A H 0.6259 -0.0663 0.6289 0.049 Uiso 1 1 calc R
C2 C 0.6997(5) -0.1513(8) 0.5599(4) 0.0440(18) Uani 1 1 d .
C3 C 0.5576(4) -0.1375(7) 0.5478(10) 0.062(4) Uani 1 1 d .
H3A H 0.5522 -0.2234 0.5683 0.094 Uiso 1 1 calc R
H3B H 0.5619 -0.1451 0.4972 0.094 Uiso 1 1 calc R
H3C H 0.5126 -0.0854 0.5594 0.094 Uiso 1 1 calc R
C4 C 0.8397(5) -0.1607(11) 0.5821(6) 0.046(2) Uani 1 1 d .
C5 C 0.8426(6) -0.2926(10) 0.6115(6) 0.071(3) Uani 1 1 d .
H5A H 0.8098 -0.3497 0.5841 0.106 Uiso 1 1 calc R
H5B H 0.8247 -0.2908 0.6598 0.106 Uiso 1 1 calc R
H5C H 0.8954 -0.3244 0.6101 0.106 Uiso 1 1 calc R
C6 C 0.8924(6) -0.0655(11) 0.6252(7) 0.072(3) Uani 1 1 d .
H6A H 0.8775 -0.0679 0.6742 0.107 Uiso 1 1 calc R
H6B H 0.8864 0.0223 0.6073 0.107 Uiso 1 1 calc R
H6C H 0.9460 -0.0920 0.6206 0.107 Uiso 1 1 calc R
C7 C 0.8637(6) -0.1562(13) 0.5072(7) 0.062(3) Uani 1 1 d .
H7A H 0.8321 -0.2158 0.4801 0.093 Uiso 1 1 calc R
H7B H 0.9176 -0.1814 0.5033 0.093 Uiso 1 1 calc R
H7C H 0.8572 -0.0686 0.4892 0.093 Uiso 1 1 calc R
C8 C 0.5884(5) 0.3792(6) 0.6172(4) 0.0384(18) Uani 1 1 d .
H8A H 0.5414 0.3870 0.5888 0.046 Uiso 1 1 calc R
H8B H 0.5811 0.4281 0.6608 0.046 Uiso 1 1 calc R
C9 C 0.6589(4) 0.4317(6) 0.5764(4) 0.0348(16) Uani 1 1 d .
H9A H 0.7047 0.4318 0.6066 0.042 Uiso 1 1 calc R
H9B H 0.6492 0.5210 0.5608 0.042 Uiso 1 1 calc R
C10 C 0.5218(5) 0.1453(8) 0.6751(4) 0.0419(17) Uani 1 1 d .
C11 C 0.4538(6) 0.1556(12) 0.6407(7) 0.069(3) Uani 1 1 d .
H11A H 0.4517 0.1949 0.5962 0.083 Uiso 1 1 calc R
C12 C 0.3869(6) 0.1075(12) 0.6717(9) 0.085(4) Uani 1 1 d .
H12A H 0.3393 0.1184 0.6487 0.102 Uiso 1 1 calc R
C13 C 0.3889(7) 0.0454(12) 0.7341(7) 0.078(3) Uani 1 1 d .
H13A H 0.3438 0.0078 0.7527 0.093 Uiso 1 1 calc R
C14 C 0.4533(8) 0.0383(14) 0.7683(7) 0.095(4) Uani 1 1 d .
H14A H 0.4537 0.0025 0.8137 0.114 Uiso 1 1 calc R
C15 C 0.5204(6) 0.0814(12) 0.7399(6) 0.068(3) Uani 1 1 d .
H15A H 0.5669 0.0681 0.7643 0.082 Uiso 1 1 calc R
C16 C 0.6768(4) 0.2151(7) 0.7088(4) 0.0338(14) Uani 1 1 d .
C17 C 0.6623(6) 0.2973(11) 0.7647(5) 0.060(3) Uani 1 1 d .
H17A H 0.6182 0.3507 0.7641 0.072 Uiso 1 1 calc R
C18 C 0.7119(6) 0.3015(9) 0.8213(4) 0.059(2) Uani 1 1 d .
H18A H 0.7015 0.3572 0.8593 0.071 Uiso 1 1 calc R
C19 C 0.7757(6) 0.2250(9) 0.8220(5) 0.059(2) Uani 1 1 d .
H19A H 0.8103 0.2283 0.8600 0.070 Uiso 1 1 calc R
C20 C 0.7890(8) 0.1450(11) 0.7680(6) 0.076(4) Uani 1 1 d .
H20A H 0.8325 0.0905 0.7697 0.092 Uiso 1 1 calc R
C21 C 0.7414(6) 0.1391(8) 0.7099(5) 0.057(2) Uani 1 1 d .
H21A H 0.7532 0.0840 0.6720 0.068 Uiso 1 1 calc R
C22 C 0.6141(5) 0.3959(7) 0.4313(5) 0.0372(17) Uani 1 1 d .
C23 C 0.5933(5) 0.3157(8) 0.3756(4) 0.0462(18) Uani 1 1 d .
H23A H 0.6105 0.2290 0.3749 0.055 Uiso 1 1 calc R
C24 C 0.5482(6) 0.3606(10) 0.3216(5) 0.058(2) Uani 1 1 d .
H24A H 0.5367 0.3062 0.2834 0.070 Uiso 1 1 calc R
C25 C 0.5202(5) 0.4834(11) 0.3235(5) 0.067(3) Uani 1 1 d .
H25A H 0.4880 0.5131 0.2871 0.080 Uiso 1 1 calc R
C26 C 0.5385(6) 0.5652(10) 0.3781(6) 0.064(3) Uani 1 1 d .
H26A H 0.5189 0.6505 0.3791 0.077 Uiso 1 1 calc R
C27 C 0.5867(5) 0.5207(8) 0.4324(5) 0.054(2) Uani 1 1 d .
H27A H 0.6001 0.5766 0.4695 0.065 Uiso 1 1 calc R
C28 C 0.7744(4) 0.3553(8) 0.4747(4) 0.0380(16) Uani 1 1 d .
C29 C 0.8264(5) 0.2543(10) 0.4783(5) 0.054(2) Uani 1 1 d .
H29A H 0.8098 0.1712 0.4922 0.064 Uiso 1 1 calc R
C30 C 0.9040(5) 0.2755(10) 0.4613(5) 0.061(3) Uani 1 1 d .
H30A H 0.9398 0.2072 0.4656 0.073 Uiso 1 1 calc R
C31 C 0.9281(7) 0.3941(10) 0.4387(6) 0.062(3) Uani 1 1 d .
H31A H 0.9797 0.4074 0.4251 0.075 Uiso 1 1 calc R
C32 C 0.8759(5) 0.4934(10) 0.4361(6) 0.061(2) Uani 1 1 d .
H32A H 0.8936 0.5763 0.4227 0.073 Uiso 1 1 calc R
C33 C 0.7989(5) 0.4788(8) 0.4520(5) 0.052(2) Uani 1 1 d .
H33A H 0.7640 0.5485 0.4479 0.062 Uiso 1 1 calc R
C1S C 0.6977(12) 0.6892(13) 0.7936(6) 0.147(9) Uani 1 1 d D
H1SA H 0.6678 0.6784 0.8369 0.176 Uiso 1 1 calc R
H1SB H 0.7422 0.6303 0.7944 0.176 Uiso 1 1 calc R
Cl1S Cl 0.6346(5) 0.6621(7) 0.7113(3) 0.224(5) Uani 1 1 d D
Cl2S Cl 0.7259(5) 0.8492(7) 0.7816(3) 0.186(3) Uani 1 1 d D

loop_
_atom_site_aniso_label
_atom_site_aniso_U_11
_atom_site_aniso_U_22
_atom_site_aniso_U_33
_atom_site_aniso_U_23
_atom_site_aniso_U_13
_atom_site_aniso_U_12
Pt1 0.03327(12) 0.03081(11) 0.02923(12) -0.00446(16) -0.00421(17) 0.00363(8)
Cl1 0.0896(17) 0.0527(11) 0.0350(10) -0.0128(8) -0.0037(11) 0.0186(11)
P1 0.0291(9) 0.0362(8) 0.0300(8) -0.0010(7) 0.0004(7) 0.0019(7)
P2 0.0327(9) 0.0366(9) 0.0286(8) -0.0015(7) -0.0007(7) 0.0037(7)
O1 0.037(3) 0.045(3) 0.047(3) -0.008(2) 0.001(2) 0.001(2)
O2 0.052(3) 0.031(2) 0.067(4) -0.010(3) 0.002(3) 0.0010(19)
C1 0.036(4) 0.033(3) 0.053(5) -0.006(3) 0.007(4) -0.001(3)
C2 0.043(4) 0.047(4) 0.042(4) -0.001(3) 0.000(3) -0.007(3)
C3 0.030(3) 0.041(3) 0.116(12) -0.012(6) 0.011(6) -0.006(3)
C4 0.041(5) 0.044(4) 0.052(5) -0.003(4) -0.003(4) 0.006(4)
C5 0.067(7) 0.065(6) 0.081(7) 0.031(6) 0.015(5) 0.033(5)
C6 0.044(5) 0.075(6) 0.095(8) -0.017(6) -0.012(5) 0.002(5)
C7 0.059(6) 0.062(6) 0.065(7) 0.005(5) 0.016(5) 0.007(5)
C8 0.049(5) 0.035(4) 0.031(4) -0.008(3) 0.006(4) 0.008(3)
C9 0.051(4) 0.024(3) 0.030(3) -0.006(3) 0.001(3) 0.002(3)
C10 0.035(4) 0.047(4) 0.044(4) -0.008(3) 0.007(3) -0.003(3)
C11 0.048(6) 0.074(6) 0.084(8) 0.014(6) -0.001(6) -0.012(5)
C12 0.032(5) 0.099(9) 0.123(12) -0.014(8) 0.000(6) -0.016(5)
C13 0.052(7) 0.088(8) 0.094(9) -0.012(7) 0.036(6) -0.014(6)
C14 0.087(9) 0.122(11) 0.077(8) 0.012(7) 0.029(7) -0.051(8)
C15 0.055(6) 0.087(7) 0.063(6) 0.004(5) 0.000(5) -0.017(5)
C16 0.029(3) 0.036(3) 0.036(4) 0.001(3) -0.003(3) -0.003(3)
C17 0.062(6) 0.074(6) 0.045(5) -0.020(5) -0.007(4) 0.020(5)
C18 0.083(7) 0.067(5) 0.028(4) -0.005(4) 0.001(4) -0.013(5)
C19 0.066(6) 0.060(5) 0.050(5) 0.002(4) -0.025(5) -0.007(5)
C20 0.081(8) 0.077(7) 0.070(7) -0.024(6) -0.044(6) 0.017(6)
C21 0.069(6) 0.052(5) 0.050(5) -0.016(4) -0.028(5) 0.014(4)
C22 0.029(4) 0.045(4) 0.038(4) 0.007(3) -0.003(3) 0.004(3)
C23 0.043(4) 0.053(4) 0.043(4) 0.008(4) -0.007(4) -0.001(4)
C24 0.051(5) 0.077(6) 0.047(5) 0.009(4) -0.014(4) 0.008(5)
C25 0.044(5) 0.100(8) 0.057(6) 0.031(6) -0.007(4) 0.007(5)
C26 0.057(6) 0.072(6) 0.063(6) 0.016(5) 0.001(5) 0.024(5)
C27 0.062(6) 0.053(4) 0.047(5) 0.003(4) 0.004(4) 0.017(4)
C28 0.032(4) 0.052(4) 0.030(3) -0.001(3) 0.001(3) -0.001(3)
C29 0.045(4) 0.064(5) 0.052(5) -0.002(4) 0.005(4) 0.015(4)
C30 0.039(5) 0.083(6) 0.061(6) 0.006(5) 0.007(4) 0.021(5)
C31 0.048(6) 0.082(7) 0.058(6) 0.004(5) 0.004(5) -0.002(5)
C32 0.041(5) 0.065(5) 0.076(7) -0.006(5) 0.012(5) -0.010(4)
C33 0.046(5) 0.045(4) 0.064(5) 0.002(4) 0.005(4) 0.006(4)
C1S 0.30(3) 0.095(10) 0.045(7) 0.003(7) 0.051(11) -0.051(14)
Cl1S 0.368(10) 0.192(5) 0.113(4) -0.076(4) 0.110(5) -0.197(6)
Cl2S 0.221(7) 0.219(6) 0.117(4) -0.038(4) -0.012(5) -0.076(6)

loop_
_atom_type_symbol
_atom_type_description
_atom_type_scat_dispersion_real
_atom_type_scat_dispersion_imag
_atom_type_scat_source
C C 0.0033 0.0016 'International Tables Vol C Tables 4.2.6.8 and 6.1.1.4'
H H 0.0000 0.0000 'International Tables Vol C Tables 4.2.6.8 and 6.1.1.4'
O O 0.0106 0.0060 'International Tables Vol C Tables 4.2.6.8 and 6.1.1.4'
P P 0.1023 0.0942 'International Tables Vol C Tables 4.2.6.8 and 6.1.1.4'
Cl Cl 0.1484 0.1585 'International Tables Vol C Tables 4.2.6.8 and 6.1.1.4'
Pt Pt -1.7033 8.3905 'International Tables Vol C Tables 4.2.6.8 and 6.1.1.4'

loop_
_geom_angle_atom_site_label_1
_geom_angle_atom_site_label_2
_geom_angle_atom_site_label_3
_geom_angle
C1 Pt1 P1 91.7(2)
C1 Pt1 P2 175.6(2)
P1 Pt1 P2 86.01(6)
C1 Pt1 Cl1 88.0(2)
P1 Pt1 Cl1 175.79(8)
P2 Pt1 Cl1 94.58(8)
C10 P1 C16 104.1(4)
C10 P1 C8 105.1(4)
C16 P1 C8 103.8(4)
C10 P1 Pt1 117.5(3)
C16 P1 Pt1 118.0(2)
C8 P1 Pt1 106.9(2)
C28 P2 C9 105.1(3)
C28 P2 C22 106.3(4)
C9 P2 C22 104.6(4)
C28 P2 Pt1 114.9(3)
C9 P2 Pt1 106.7(2)
C22 P2 Pt1 118.0(3)
C2 O1 C4 120.8(7)
C2 C1 C3 109.8(7)
C2 C1 Pt1 108.0(5)
C3 C1 Pt1 113.3(6)
O2 C2 O1 122.3(8)
O2 C2 C1 127.2(7)
O1 C2 C1 110.6(7)
O1 C4 C5 113.8(8)
O1 C4 C7 109.4(9)
C5 C4 C7 112.7(11)
O1 C4 C6 100.8(7)
C5 C4 C6 110.8(10)
C7 C4 C6 108.7(10)
C9 C8 P1 106.2(5)
C8 C9 P2 107.9(5)
C11 C10 C15 116.7(9)
C11 C10 P1 120.2(7)
C15 C10 P1 123.0(7)
C10 C11 C12 119.4(12)
C13 C12 C11 121.4(12)
C14 C13 C12 119.4(11)
C13 C14 C15 121.4(12)
C14 C15 C10 121.4(11)
C21 C16 C17 119.2(7)
C21 C16 P1 121.2(6)
C17 C16 P1 119.6(6)
C18 C17 C16 120.5(9)
C17 C18 C19 119.8(9)
C20 C19 C18 119.3(9)
C19 C20 C21 122.8(11)
C16 C21 C20 118.3(9)
C27 C22 C23 118.6(8)
C27 C22 P2 123.5(7)
C23 C22 P2 117.8(6)
C22 C23 C24 121.3(8)
C25 C24 C23 119.9(9)
C24 C25 C26 120.6(9)
C25 C26 C27 119.6(9)
C22 C27 C26 120.0(9)
C29 C28 C33 120.0(8)
C29 C28 P2 118.8(7)
C33 C28 P2 121.2(6)
C28 C29 C30 119.9(9)
C31 C30 C29 120.5(9)
C32 C31 C30 118.7(10)
C31 C32 C33 123.5(9)
C32 C33 C28 117.3(8)
Cl2S C1S Cl1S 100.9(7)

loop_
_geom_bond_atom_site_label_1
_geom_bond_atom_site_label_2
_geom_bond_distance
Pt1 C1 2.126(8)
Pt1 P1 2.2105(19)
Pt1 P2 2.2872(18)
Pt1 Cl1 2.361(2)
P1 C10 1.804(8)
P1 C16 1.814(7)
P1 C8 1.833(7)
P2 C28 1.821(8)
P2 C9 1.823(7)
P2 C22 1.835(8)
O1 C2 1.383(10)
O1 C4 1.448(10)
O2 C2 1.211(9)
C1 C2 1.486(11)
C1 C3 1.539(12)
C4 C5 1.469(14)
C4 C7 1.487(14)
C4 C6 1.570(14)
C8 C9 1.545(11)
C10 C11 1.351(14)
C10 C15 1.399(14)
C11 C12 1.391(16)
C12 C13 1.350(19)
C13 C14 1.294(18)
C14 C15 1.354(15)
C16 C21 1.364(11)
C16 C17 1.382(11)
C17 C18 1.380(13)
C18 C19 1.355(14)
C19 C20 1.337(14)
C20 C21 1.381(13)
C22 C27 1.368(11)
C22 C23 1.391(12)
C23 C24 1.371(12)
C24 C25 1.353(14)
C25 C26 1.375(16)
C26 C27 1.406(13)
C28 C29 1.376(11)
C28 C33 1.406(11)
C29 C30 1.399(13)
C30 C31 1.358(13)
C31 C32 1.364(14)
C32 C33 1.376(12)
C1S Cl2S 1.731(13)
C1S Cl1S 1.931(15)
